data_7124368
loop_
_publ_author_name
'Zhang, Tingting'
'Wen, Liu'
'Liu, Genjiang'
'Yan, Jiaying'
'Liu, Xiang'
'Zheng, Kaibo'
'Zhang, Nuonuo'

_publ_section_title
;
 A stable AIEgen cis-diarylethene-Based &#x2018;ESIPT&#x2019; benchmark
;
_journal_name_full 'Chemical Communications'
_journal_paper_doi 10.1039/C9CC07434A
_journal_year 2019
_chemical_formula_sum 'C23 H22 N2 O2'
_chemical_formula_weight 358.42
_space_group_crystal_system monoclinic
_space_group_IT_number 14
_space_group_name_Hall '-P 2yn'
_space_group_name_H-M_alt 'P 1 21/n 1'
_symmetry_space_group_name_Hall '-P 2yn'
_symmetry_space_group_name_H-M 'P 1 21/n 1'
_atom_sites_solution_hydrogens mixed
_audit_creation_method SHELXL-2018/3
_audit_update_record
;
2019-09-19 deposited with the CCDC.    2019-10-21 downloaded from the CCDC.
;
_cell_angle_alpha 90
_cell_angle_beta 98.17(3)
_cell_angle_gamma 90
_cell_formula_units_Z 4
_cell_length_a 9.6810(19)
_cell_length_b 11.462(2)
_cell_length_c 16.848(3)
_cell_measurement_reflns_used 3930
_cell_measurement_temperature 113(2)
_cell_measurement_theta_max 28.0915
_cell_measurement_theta_min 2.1560
_cell_volume 1850.5(6)
_computing_cell_refinement crystalclear
_computing_data_collection crystalclear
_computing_data_reduction crystalclear
_computing_molecular_graphics 'Bruker SHELXTL'
_computing_publication_material 'Bruker SHELXTL'
_computing_structure_refinement 'SHELXL-97 (Sheldrick, 1997)'
_computing_structure_solution 'SHELXS-97 (Sheldrick, 1990)'
_diffrn_ambient_temperature 113(2)
_diffrn_measured_fraction_theta_full 0.997
_diffrn_measured_fraction_theta_max 0.993
_diffrn_measurement_device_type 'rigaku saturn'
_diffrn_measurement_method '\w scans'
_diffrn_radiation_type MoK\a
_diffrn_radiation_wavelength 0.71073
_diffrn_reflns_av_R_equivalents 0.0758
_diffrn_reflns_av_unetI/netI 0.0939
_diffrn_reflns_Laue_measured_fraction_full 0.997
_diffrn_reflns_Laue_measured_fraction_max 0.993
_diffrn_reflns_limit_h_max 12
_diffrn_reflns_limit_h_min -12
_diffrn_reflns_limit_k_max 15
_diffrn_reflns_limit_k_min -11
_diffrn_reflns_limit_l_max 22
_diffrn_reflns_limit_l_min -21
_diffrn_reflns_number 19376
_diffrn_reflns_point_group_measured_fraction_full 0.997
_diffrn_reflns_point_group_measured_fraction_max 0.993
_diffrn_reflns_theta_full 25.242
_diffrn_reflns_theta_max 27.903
_diffrn_reflns_theta_min 2.156
_diffrn_standards_decay_% 0
_diffrn_standards_interval_count 0
_diffrn_standards_interval_time 0
_diffrn_standards_number 0
_exptl_absorpt_coefficient_mu 0.083
_exptl_absorpt_correction_T_max 1
_exptl_absorpt_correction_T_min 0.7457
_exptl_absorpt_correction_type multi-scan
_exptl_absorpt_process_details crystalclear
_exptl_crystal_density_diffrn 1.286
_exptl_crystal_F_000 760
_exptl_crystal_size_max 0.200
_exptl_crystal_size_mid 0.180
_exptl_crystal_size_min 0.120
_refine_diff_density_max 0.502
_refine_diff_density_min -0.303
_refine_diff_density_rms 0.060
_refine_ls_extinction_method none
_refine_ls_goodness_of_fit_ref 1.012
_refine_ls_hydrogen_treatment mixed
_refine_ls_matrix_type full
_refine_ls_number_parameters 250
_refine_ls_number_reflns 4389
_refine_ls_number_restraints 1
_refine_ls_restrained_S_all 1.012
_refine_ls_R_factor_all 0.0996
_refine_ls_R_factor_gt 0.0493
_refine_ls_shift/su_max 0.000
_refine_ls_shift/su_mean 0.000
_refine_ls_structure_factor_coef Fsqd
_refine_ls_weighting_details 'w=1/[\s^2^(Fo^2^)+(0.0426P)^2^] where P=(Fo^2^+2Fc^2^)/3'
_refine_ls_weighting_scheme calc
_refine_ls_wR_factor_gt 0.0963
_refine_ls_wR_factor_ref 0.1181
_reflns_Friedel_coverage 0.000
_reflns_number_gt 2214
_reflns_number_total 4389
_reflns_threshold_expression 'I > 2\s(I)'
_cod_data_source_file c9cc07434a2.cif
_cod_data_source_block shelxl_CCDC1
_cod_depositor_comments
;
The following automatic conversions were performed:

'_exptl_absorpt_correction_type' value 'MULTI-SCAN' changed to
'multi-scan' according to
/home/data/users/saulius/crontab/automatic-downloads/rss-feeds/RSC/lib/dictionaries/cif_core.dic
dictionary named 'cif_core.dic' version 2.4.2 from 2011-04-26.

Automatic conversion script
Id: cif_fix_values 4973 2017-02-22 13:04:09Z antanas 
;
_cod_original_cell_volume 1850.5(7)
_cod_database_code 7124368
_shelx_shelxl_version_number 2018/3
_shelx_space_group_comment
;
The symmetry employed for this shelxl refinement is uniquely defined
by the following loop, which should always be used as a source of
symmetry information in preference to the above space-group names.
They are only intended as comments.
;
_shelx_estimated_absorpt_t_min 0.984
_shelx_estimated_absorpt_t_max 0.990

loop_
_space_group_symop_operation_xyz
'x, y, z'
'-x+1/2, y+1/2, -z+1/2'
'-x, -y, -z'
'x-1/2, -y-1/2, z-1/2'

loop_
_atom_site_label
_atom_site_type_symbol
_atom_site_fract_x
_atom_site_fract_y
_atom_site_fract_z
_atom_site_U_iso_or_equiv
_atom_site_adp_type
_atom_site_occupancy
_atom_site_site_symmetry_order
_atom_site_calc_flag
_atom_site_refinement_flags_posn
_atom_site_refinement_flags_adp
O1 O 0.16119(17) 0.64128(12) -0.18282(8) 0.0434(4) Uani 1 1 d . .
O2 O 0.28500(15) 0.52324(12) -0.09198(8) 0.0391(4) Uani 1 1 d . .
N1 N 0.09583(16) 0.60672(13) 0.22477(9) 0.0229(4) Uani 1 1 d . .
N2 N 0.03456(17) 0.67139(14) 0.06868(9) 0.0259(4) Uani 1 1 d D .
H2 H 0.032(2) 0.6636(15) 0.1224(6) 0.031 Uiso 1 1 d D U
C1 C 0.08683(19) 0.62425(15) 0.30766(11) 0.0215(4) Uani 1 1 d . .
C2 C 0.0069(2) 0.71192(15) 0.33827(11) 0.0252(4) Uani 1 1 d . .
H2A H -0.048989 0.764009 0.303472 0.030 Uiso 1 1 calc R U
C3 C 0.0123(2) 0.71952(16) 0.41967(12) 0.0270(5) Uani 1 1 d . .
H3 H -0.039583 0.778822 0.441492 0.032 Uiso 1 1 calc R U
C4 C 0.09355(19) 0.64118(15) 0.47242(11) 0.0232(4) Uani 1 1 d . .
C5 C 0.0968(2) 0.64939(16) 0.55645(11) 0.0285(5) Uani 1 1 d . .
H5 H 0.045095 0.709132 0.577960 0.034 Uiso 1 1 calc R U
C6 C 0.1733(2) 0.57266(16) 0.60732(12) 0.0312(5) Uani 1 1 d . .
H6 H 0.175031 0.579841 0.663626 0.037 Uiso 1 1 calc R U
C7 C 0.2496(2) 0.48284(17) 0.57600(12) 0.0299(5) Uani 1 1 d . .
H7 H 0.301533 0.429268 0.611503 0.036 Uiso 1 1 calc R U
C8 C 0.24949(19) 0.47212(16) 0.49530(11) 0.0262(5) Uani 1 1 d . .
H8 H 0.301622 0.411142 0.475492 0.031 Uiso 1 1 calc R U
C9 C 0.17279(19) 0.55055(15) 0.44039(11) 0.0223(4) Uani 1 1 d . .
C10 C 0.16743(19) 0.54586(15) 0.35615(11) 0.0218(4) Uani 1 1 d . .
C11 C 0.23615(19) 0.46490(15) 0.30204(11) 0.0233(4) Uani 1 1 d . .
C12 C 0.1802(2) 0.33879(15) 0.30375(12) 0.0301(5) Uani 1 1 d . .
H12A H 0.205680 0.305991 0.357560 0.045 Uiso 1 1 calc R U
H12B H 0.221076 0.291099 0.264779 0.045 Uiso 1 1 calc R U
H12C H 0.078387 0.339307 0.290003 0.045 Uiso 1 1 calc R U
C13 C 0.3969(2) 0.46832(17) 0.31840(12) 0.0318(5) Uani 1 1 d . .
H13A H 0.429357 0.547599 0.309451 0.048 Uiso 1 1 calc R U
H13B H 0.435143 0.414200 0.282085 0.048 Uiso 1 1 calc R U
H13C H 0.428465 0.445348 0.374055 0.048 Uiso 1 1 calc R U
C14 C 0.18293(19) 0.51907(15) 0.22063(11) 0.0235(4) Uani 1 1 d . .
C15 C 0.2313(2) 0.47607(16) 0.14850(11) 0.0264(5) Uani 1 1 d . .
H15 H 0.288366 0.408504 0.156809 0.032 Uiso 1 1 calc R U
C16 C 0.2108(2) 0.51375(15) 0.07151(12) 0.0258(4) Uani 1 1 d . .
H16 H 0.261835 0.471114 0.037009 0.031 Uiso 1 1 calc R U
C17 C 0.1264(2) 0.60613(16) 0.03181(11) 0.0239(4) Uani 1 1 d . .
C18 C 0.1117(2) 0.64377(15) -0.04856(11) 0.0256(4) Uani 1 1 d . .
C19 C 0.0085(2) 0.73136(16) -0.05764(12) 0.0311(5) Uani 1 1 d . .
H19 H -0.023955 0.772488 -0.105630 0.037 Uiso 1 1 calc R U
C20 C -0.0368(2) 0.74665(16) 0.01532(12) 0.0298(5) Uani 1 1 d . .
H20 H -0.106033 0.800491 0.026601 0.036 Uiso 1 1 calc R U
C21 C 0.1843(2) 0.60355(17) -0.11475(13) 0.0316(5) Uani 1 1 d . .
C22 C 0.3623(2) 0.47601(19) -0.15367(13) 0.0414(6) Uani 1 1 d . .
H22A H 0.453357 0.445068 -0.128117 0.050 Uiso 1 1 calc R U
H22B H 0.380315 0.538940 -0.191121 0.050 Uiso 1 1 calc R U
C23 C 0.2810(2) 0.38171(18) -0.19847(13) 0.0439(6) Uani 1 1 d . .
H23A H 0.254405 0.323769 -0.160646 0.066 Uiso 1 1 calc R U
H23B H 0.338012 0.344254 -0.234852 0.066 Uiso 1 1 calc R U
H23C H 0.196830 0.414633 -0.229604 0.066 Uiso 1 1 calc R U

loop_
_atom_site_aniso_label
_atom_site_aniso_U_11
_atom_site_aniso_U_22
_atom_site_aniso_U_33
_atom_site_aniso_U_23
_atom_site_aniso_U_13
_atom_site_aniso_U_12
O1 0.0600(11) 0.0450(9) 0.0259(9) 0.0065(7) 0.0088(7) -0.0031(8)
O2 0.0411(9) 0.0476(9) 0.0305(9) -0.0029(7) 0.0111(7) 0.0074(8)
N1 0.0251(9) 0.0212(8) 0.0232(9) 0.0009(7) 0.0067(7) 0.0007(7)
N2 0.0273(9) 0.0272(9) 0.0233(9) -0.0004(8) 0.0037(7) 0.0002(7)
C1 0.0221(10) 0.0192(10) 0.0238(11) -0.0015(8) 0.0056(8) -0.0040(8)
C2 0.0272(11) 0.0198(10) 0.0291(12) 0.0024(9) 0.0052(9) 0.0018(8)
C3 0.0289(11) 0.0224(10) 0.0313(12) -0.0030(9) 0.0096(9) 0.0004(9)
C4 0.0212(10) 0.0244(10) 0.0244(11) -0.0022(8) 0.0053(8) -0.0053(8)
C5 0.0280(11) 0.0323(11) 0.0267(12) -0.0053(9) 0.0091(9) -0.0034(9)
C6 0.0316(12) 0.0393(12) 0.0233(11) -0.0025(10) 0.0064(9) -0.0083(10)
C7 0.0238(11) 0.0388(12) 0.0259(12) 0.0032(10) -0.0001(9) -0.0050(9)
C8 0.0215(10) 0.0304(11) 0.0264(12) -0.0008(9) 0.0021(8) 0.0010(8)
C9 0.0187(10) 0.0251(10) 0.0235(11) -0.0010(8) 0.0043(8) -0.0031(8)
C10 0.0198(10) 0.0229(10) 0.0230(11) 0.0006(8) 0.0037(8) -0.0023(8)
C11 0.0224(10) 0.0249(10) 0.0228(11) -0.0001(8) 0.0039(8) 0.0027(8)
C12 0.0359(12) 0.0255(11) 0.0292(12) 0.0016(9) 0.0057(9) 0.0062(9)
C13 0.0237(11) 0.0412(12) 0.0305(12) 0.0002(10) 0.0041(9) 0.0035(9)
C14 0.0229(10) 0.0224(10) 0.0252(11) 0.0004(8) 0.0033(8) -0.0025(8)
C15 0.0282(11) 0.0248(10) 0.0271(12) -0.0017(9) 0.0067(9) 0.0043(9)
C16 0.0253(11) 0.0268(10) 0.0261(11) -0.0034(9) 0.0062(8) -0.0005(9)
C17 0.0239(10) 0.0231(10) 0.0244(11) -0.0048(9) 0.0026(8) -0.0047(8)
C18 0.0268(11) 0.0267(10) 0.0226(11) -0.0009(9) 0.0007(8) -0.0065(8)
C19 0.0359(12) 0.0278(11) 0.0273(12) 0.0011(9) -0.0032(9) -0.0043(9)
C20 0.0272(11) 0.0264(11) 0.0337(12) -0.0006(10) -0.0033(9) 0.0015(9)
C21 0.0377(13) 0.0298(11) 0.0272(12) -0.0011(10) 0.0042(10) -0.0103(10)
C22 0.0389(14) 0.0505(14) 0.0382(13) -0.0068(12) 0.0170(11) -0.0091(11)
C23 0.0469(15) 0.0403(13) 0.0437(14) 0.0024(11) 0.0033(12) -0.0012(11)

loop_
_atom_type_symbol
_atom_type_description
_atom_type_scat_dispersion_real
_atom_type_scat_dispersion_imag
_atom_type_scat_source
C C 0.0033 0.0016 'International Tables Vol C Tables 4.2.6.8 and 6.1.1.4'
H H 0.0000 0.0000 'International Tables Vol C Tables 4.2.6.8 and 6.1.1.4'
N N 0.0061 0.0033 'International Tables Vol C Tables 4.2.6.8 and 6.1.1.4'
O O 0.0106 0.0060 'International Tables Vol C Tables 4.2.6.8 and 6.1.1.4'

loop_
_geom_angle_atom_site_label_1
_geom_angle_atom_site_label_2
_geom_angle_atom_site_label_3
_geom_angle
C21 O2 C22 117.93(16)
C14 N1 C1 106.71(15)
C20 N2 C17 110.26(17)
C20 N2 H2 129.5(12)
C17 N2 H2 120.1(12)
C10 C1 C2 122.78(17)
C10 C1 N1 112.34(16)
C2 C1 N1 124.88(17)
C3 C2 C1 117.85(18)
C3 C2 H2A 121.1
C1 C2 H2A 121.1
C2 C3 C4 121.77(17)
C2 C3 H3 119.1
C4 C3 H3 119.1
C5 C4 C3 121.06(17)
C5 C4 C9 119.04(17)
C3 C4 C9 119.89(17)
C6 C5 C4 121.10(18)
C6 C5 H5 119.4
C4 C5 H5 119.4
C5 C6 C7 119.95(19)
C5 C6 H6 120.0
C7 C6 H6 120.0
C8 C7 C6 120.77(19)
C8 C7 H7 119.6
C6 C7 H7 119.6
C7 C8 C9 121.17(18)
C7 C8 H8 119.4
C9 C8 H8 119.4
C10 C9 C8 124.79(17)
C10 C9 C4 117.25(17)
C8 C9 C4 117.96(17)
C1 C10 C9 120.45(17)
C1 C10 C11 107.56(16)
C9 C10 C11 131.99(17)
C10 C11 C14 99.79(14)
C10 C11 C13 113.22(16)
C14 C11 C13 110.69(15)
C10 C11 C12 112.07(15)
C14 C11 C12 108.83(15)
C13 C11 C12 111.59(15)
C11 C12 H12A 109.5
C11 C12 H12B 109.5
H12A C12 H12B 109.5
C11 C12 H12C 109.5
H12A C12 H12C 109.5
H12B C12 H12C 109.5
C11 C13 H13A 109.5
C11 C13 H13B 109.5
H13A C13 H13B 109.5
C11 C13 H13C 109.5
H13A C13 H13C 109.5
H13B C13 H13C 109.5
N1 C14 C15 126.03(17)
N1 C14 C11 113.49(16)
C15 C14 C11 120.46(16)
C16 C15 C14 132.34(18)
C16 C15 H15 113.8
C14 C15 H15 113.8
C15 C16 C17 132.39(18)
C15 C16 H16 113.8
C17 C16 H16 113.8
N2 C17 C18 106.51(17)
N2 C17 C16 123.35(17)
C18 C17 C16 130.04(18)
C17 C18 C19 107.18(17)
C17 C18 C21 129.61(18)
C19 C18 C21 123.21(18)
C20 C19 C18 107.78(18)
C20 C19 H19 126.1
C18 C19 H19 126.1
N2 C20 C19 108.27(17)
N2 C20 H20 125.9
C19 C20 H20 125.9
O1 C21 O2 122.47(19)
O1 C21 C18 123.9(2)
O2 C21 C18 113.53(17)
O2 C22 C23 110.06(18)
O2 C22 H22A 109.6
C23 C22 H22A 109.6
O2 C22 H22B 109.6
C23 C22 H22B 109.6
H22A C22 H22B 108.2
C22 C23 H23A 109.5
C22 C23 H23B 109.5
H23A C23 H23B 109.5
C22 C23 H23C 109.5
H23A C23 H23C 109.5
H23B C23 H23C 109.5

loop_
_geom_bond_atom_site_label_1
_geom_bond_atom_site_label_2
_geom_bond_distance
O1 C21 1.216(2)
O2 C21 1.356(2)
O2 C22 1.468(2)
N1 C14 1.320(2)
N1 C1 1.426(2)
N2 C20 1.361(2)
N2 C17 1.375(2)
N2 H2 0.912(9)
C1 C10 1.379(2)
C1 C2 1.410(2)
C2 C3 1.368(3)
C2 H2A 0.9500
C3 C4 1.420(2)
C3 H3 0.9500
C4 C5 1.415(3)
C4 C9 1.441(2)
C5 C6 1.370(3)
C5 H5 0.9500
C6 C7 1.412(3)
C6 H6 0.9500
C7 C8 1.365(3)
C7 H7 0.9500
C8 C9 1.421(2)
C8 H8 0.9500
C9 C10 1.414(3)
C10 C11 1.519(2)
C11 C14 1.527(3)
C11 C13 1.542(3)
C11 C12 1.545(2)
C12 H12A 0.9800
C12 H12B 0.9800
C12 H12C 0.9800
C13 H13A 0.9800
C13 H13B 0.9800
C13 H13C 0.9800
C14 C15 1.450(2)
C15 C16 1.355(3)
C15 H15 0.9500
C16 C17 1.443(2)
C16 H16 0.9500
C17 C18 1.409(3)
C18 C19 1.409(3)
C18 C21 1.474(3)
C19 C20 1.374(3)
C19 H19 0.9500
C20 H20 0.9500
C22 C23 1.479(3)
C22 H22A 0.9900
C22 H22B 0.9900
C23 H23A 0.9800
C23 H23B 0.9800
C23 H23C 0.9800

loop_
_geom_torsion_atom_site_label_1
_geom_torsion_atom_site_label_2
_geom_torsion_atom_site_label_3
_geom_torsion_atom_site_label_4
_geom_torsion
C14 N1 C1 C10 -0.9(2)
C14 N1 C1 C2 178.37(17)
C10 C1 C2 C3 1.1(3)
N1 C1 C2 C3 -178.13(17)
C1 C2 C3 C4 -1.0(3)
C2 C3 C4 C5 -179.26(18)
C2 C3 C4 C9 -0.1(3)
C3 C4 C5 C6 178.91(18)
C9 C4 C5 C6 -0.2(3)
C4 C5 C6 C7 -0.6(3)
C5 C6 C7 C8 0.8(3)
C6 C7 C8 C9 -0.1(3)
C7 C8 C9 C10 179.80(18)
C7 C8 C9 C4 -0.7(3)
C5 C4 C9 C10 -179.59(17)
C3 C4 C9 C10 1.2(2)
C5 C4 C9 C8 0.9(3)
C3 C4 C9 C8 -178.29(16)
C2 C1 C10 C9 0.1(3)
N1 C1 C10 C9 179.37(16)
C2 C1 C10 C11 179.40(16)
N1 C1 C10 C11 -1.3(2)
C8 C9 C10 C1 178.26(18)
C4 C9 C10 C1 -1.2(3)
C8 C9 C10 C11 -0.8(3)
C4 C9 C10 C11 179.67(18)
C1 C10 C11 C14 2.64(19)
C9 C10 C11 C14 -178.17(19)
C1 C10 C11 C13 120.29(17)
C9 C10 C11 C13 -60.5(3)
C1 C10 C11 C12 -112.41(17)
C9 C10 C11 C12 66.8(3)
C1 N1 C14 C15 -175.36(17)
C1 N1 C14 C11 2.8(2)
C10 C11 C14 N1 -3.4(2)
C13 C11 C14 N1 -122.94(17)
C12 C11 C14 N1 114.08(17)
C10 C11 C14 C15 174.85(16)
C13 C11 C14 C15 55.3(2)
C12 C11 C14 C15 -67.7(2)
N1 C14 C15 C16 4.4(3)
C11 C14 C15 C16 -173.58(19)
C14 C15 C16 C17 -4.5(4)
C20 N2 C17 C18 0.5(2)
C20 N2 C17 C16 -176.09(17)
C15 C16 C17 N2 -6.2(3)
C15 C16 C17 C18 178.1(2)
N2 C17 C18 C19 -0.6(2)
C16 C17 C18 C19 175.68(18)
N2 C17 C18 C21 -179.89(17)
C16 C17 C18 C21 -3.6(3)
C17 C18 C19 C20 0.5(2)
C21 C18 C19 C20 179.85(17)
C17 N2 C20 C19 -0.2(2)
C18 C19 C20 N2 -0.2(2)
C22 O2 C21 O1 -3.7(3)
C22 O2 C21 C18 179.06(16)
C17 C18 C21 O1 178.6(2)
C19 C18 C21 O1 -0.6(3)
C17 C18 C21 O2 -4.2(3)
C19 C18 C21 O2 176.60(17)
C21 O2 C22 C23 -81.8(2)
